data_4037278
loop_
_publ_author_name
'Brassard, Christopher J.'
'Zhang, Xiaoguang'
'Brewer, Christopher R.'
'Liu, Peiye'
'Clark, Ronald J.'
'Zhu, Lei'

_publ_section_title
;
 Cu(II)-Catalyzed Oxidative Formation of 5,5'-Bistriazoles.
;
_journal_issue 24
_journal_name_full 'The Journal of organic chemistry'
_journal_page_first 12091
_journal_page_last 12105
_journal_paper_doi 10.1021/acs.joc.6b01907
_journal_volume 81
_journal_year 2016
_chemical_formula_moiety 'C44 H44 N12, O0.24'
_chemical_formula_sum 'C44 H44 N12 O0.24'
_chemical_formula_weight 744.70
_space_group_crystal_system monoclinic
_space_group_IT_number 14
_space_group_name_Hall '-P 2ybc'
_space_group_name_H-M_alt 'P 1 21/c 1'
_atom_sites_solution_hydrogens geom
_audit_creation_method SHELXL-2014
_cell_angle_alpha 90
_cell_angle_beta 101.68(2)
_cell_angle_gamma 90
_cell_formula_units_Z 4
_cell_length_a 12.898(6)
_cell_length_b 32.520(15)
_cell_length_c 9.330(4)
_cell_measurement_reflns_used 1262
_cell_measurement_temperature 103(2)
_cell_measurement_theta_max 18.59
_cell_measurement_theta_min 2.51
_cell_volume 3832(3)
_computing_cell_refinement 'Bruker SAINT'
_computing_data_collection 'Bruker APEX2'
_computing_data_reduction 'Bruker SAINT'
_computing_molecular_graphics 'Bruker SHELXTL'
_computing_publication_material 'Bruker SHELXTL'
_computing_structure_refinement 'SHELXL-2014 (Sheldrick, 2014)'
_computing_structure_solution 'SHELXS-97 (Sheldrick 2008)'
_diffrn_ambient_temperature 103(2)
_diffrn_measured_fraction_theta_full 0.426
_diffrn_measured_fraction_theta_max 0.966
_diffrn_measurement_device_type 'Bruker APEX-II CCD'
_diffrn_measurement_method '\f and \w scans'
_diffrn_radiation_type MoK\a
_diffrn_radiation_wavelength 0.71073
_diffrn_reflns_av_R_equivalents 0.0594
_diffrn_reflns_av_unetI/netI 0.0814
_diffrn_reflns_Laue_measured_fraction_full 0.426
_diffrn_reflns_Laue_measured_fraction_max 0.966
_diffrn_reflns_limit_h_max 11
_diffrn_reflns_limit_h_min -11
_diffrn_reflns_limit_k_max 29
_diffrn_reflns_limit_k_min -29
_diffrn_reflns_limit_l_max 8
_diffrn_reflns_limit_l_min -5
_diffrn_reflns_number 9410
_diffrn_reflns_point_group_measured_fraction_full 0.426
_diffrn_reflns_point_group_measured_fraction_max 0.966
_diffrn_reflns_theta_full 25.242
_diffrn_reflns_theta_max 18.935
_diffrn_reflns_theta_min 1.252
_exptl_absorpt_coefficient_mu 0.081
_exptl_absorpt_correction_T_max 0.7443
_exptl_absorpt_correction_T_min 0.6304
_exptl_absorpt_correction_type empirical
_exptl_absorpt_process_details SADABS
_exptl_crystal_colour colourless
_exptl_crystal_density_diffrn 1.291
_exptl_crystal_description needle
_exptl_crystal_F_000 1576
_exptl_crystal_size_max 0.524
_exptl_crystal_size_mid 0.021
_exptl_crystal_size_min 0.020
_refine_diff_density_max 0.265
_refine_diff_density_min -0.268
_refine_diff_density_rms 0.050
_refine_ls_extinction_method none
_refine_ls_goodness_of_fit_ref 1.021
_refine_ls_hydrogen_treatment constr
_refine_ls_matrix_type full
_refine_ls_number_parameters 509
_refine_ls_number_reflns 2956
_refine_ls_number_restraints 0
_refine_ls_restrained_S_all 1.021
_refine_ls_R_factor_all 0.0915
_refine_ls_R_factor_gt 0.0514
_refine_ls_shift/su_max 0.000
_refine_ls_shift/su_mean 0.000
_refine_ls_structure_factor_coef Fsqd
_refine_ls_weighting_details 'w=1/[\s^2^(Fo^2^)+(0.0701P)^2^+2.0389P] where P=(Fo^2^+2Fc^2^)/3'
_refine_ls_weighting_scheme calc
_refine_ls_wR_factor_gt 0.1146
_refine_ls_wR_factor_ref 0.1430
_reflns_Friedel_coverage 0.000
_reflns_number_gt 1989
_reflns_number_total 2956
_reflns_threshold_expression 'I > 2\s(I)'
_cod_data_source_file jo6b01907_si_001.cif
_cod_data_source_block zhu211
_cod_original_cell_volume 3833(3)
_cod_original_sg_symbol_H-M 'P 21/c'
_cod_database_code 4037278
_shelx_space_group_comment
; 
The symmetry employed for this shelxl refinement is uniquely defined 
by the following loop, which should always be used as a source of 
symmetry information in preference to the above space-group names. 
They are only intended as comments. 
;
_shelx_estimated_absorpt_t_min 0.959
_shelx_estimated_absorpt_t_max 0.998
_shelxl_version_number 2014-3

loop_
_space_group_symop_operation_xyz
'x, y, z'
'-x, y+1/2, -z+1/2'
'-x, -y, -z'
'x, -y-1/2, z-1/2'

loop_
_atom_site_label
_atom_site_type_symbol
_atom_site_fract_x
_atom_site_fract_y
_atom_site_fract_z
_atom_site_U_iso_or_equiv
_atom_site_adp_type
_atom_site_occupancy
_atom_site_site_symmetry_order
_atom_site_calc_flag
_atom_site_refinement_flags_posn
_atom_site_refinement_flags_adp
_atom_site_refinement_flags_occupancy
C1 C 0.8342(6) 0.30631(18) 0.5513(6) 0.0241(16) Uani 1 1 d . . .
H1 H 0.7988 0.3222 0.6122 0.029 Uiso 1 1 calc R U .
C2 C 0.7775(5) 0.2787(2) 0.4527(7) 0.0234(16) Uani 1 1 d . . .
H2 H 0.7031 0.2763 0.4444 0.028 Uiso 1 1 calc R U .
C3 C 0.8277(5) 0.25473(19) 0.3671(7) 0.0278(17) Uani 1 1 d . . .
H3 H 0.7883 0.2352 0.3025 0.033 Uiso 1 1 calc R U .
C4 C 0.9358(6) 0.25880(19) 0.3742(6) 0.0282(17) Uani 1 1 d . . .
H4 H 0.9706 0.2426 0.3135 0.034 Uiso 1 1 calc R U .
C5 C 0.9917(5) 0.2870(2) 0.4714(7) 0.0249(17) Uani 1 1 d . . .
H5 H 1.0656 0.2900 0.4765 0.030 Uiso 1 1 calc R U .
C6 C 0.9431(5) 0.31100(19) 0.5617(7) 0.0206(16) Uani 1 1 d . . .
C7 C 1.0043(6) 0.3390(2) 0.6681(6) 0.0186(16) Uani 1 1 d . . .
C8 C 0.9732(5) 0.3748(2) 0.7232(7) 0.0188(16) Uani 1 1 d . . .
C9 C 0.8742(5) 0.39761(18) 0.6916(7) 0.0193(15) Uani 1 1 d . . .
C10 C 0.7926(5) 0.40320(18) 0.7636(7) 0.0205(16) Uani 1 1 d . . .
C11 C 0.7784(5) 0.3883(2) 0.9075(7) 0.0221(16) Uani 1 1 d . . .
C12 C 0.8283(4) 0.3525(2) 0.9667(7) 0.0267(17) Uani 1 1 d . . .
H12 H 0.8729 0.3380 0.9148 0.032 Uiso 1 1 calc R U .
C13 C 0.8135(5) 0.3379(2) 1.1010(7) 0.0325(18) Uani 1 1 d . . .
H13 H 0.8498 0.3139 1.1417 0.039 Uiso 1 1 calc R U .
C14 C 0.7466(5) 0.3581(2) 1.1759(7) 0.0359(18) Uani 1 1 d . . .
H14 H 0.7347 0.3474 1.2660 0.043 Uiso 1 1 calc R U .
C15 C 0.6972(5) 0.3937(2) 1.1193(8) 0.0390(19) Uani 1 1 d . . .
H15 H 0.6530 0.4082 1.1720 0.047 Uiso 1 1 calc R U .
C16 C 0.7118(5) 0.4083(2) 0.9859(7) 0.0320(18) Uani 1 1 d . . .
H16 H 0.6757 0.4325 0.9465 0.038 Uiso 1 1 calc R U .
C17 C 1.0780(5) 0.4260(2) 0.9043(6) 0.0301(17) Uani 1 1 d . . .
H17A H 1.1521 0.4265 0.9593 0.036 Uiso 1 1 calc R U .
H17B H 1.0310 0.4263 0.9761 0.036 Uiso 1 1 calc R U .
C18 C 1.0563(5) 0.46486(19) 0.8058(7) 0.0434(19) Uani 1 1 d . . .
H18A H 1.0851 0.4603 0.7165 0.052 Uiso 1 1 calc R U .
H18B H 0.9789 0.4687 0.7751 0.052 Uiso 1 1 calc R U .
C19 C 1.1031(5) 0.5028(2) 0.8783(7) 0.046(2) Uani 1 1 d . . .
H19A H 1.1812 0.5003 0.9017 0.056 Uiso 1 1 calc R U .
H19B H 1.0785 0.5067 0.9712 0.056 Uiso 1 1 calc R U .
C20 C 0.9014(4) 0.42103(19) 0.4416(6) 0.0286(17) Uani 1 1 d . . .
H20A H 0.8828 0.3972 0.3756 0.034 Uiso 1 1 calc R U .
H20B H 0.9785 0.4200 0.4818 0.034 Uiso 1 1 calc R U .
C21 C 0.8756(5) 0.45982(19) 0.3558(6) 0.0335(18) Uani 1 1 d . . .
H21A H 0.9006 0.4838 0.4186 0.040 Uiso 1 1 calc R U .
H21B H 0.7980 0.4622 0.3223 0.040 Uiso 1 1 calc R U .
C22 C 0.9293(5) 0.45952(19) 0.2226(7) 0.044(2) Uani 1 1 d . . .
H22A H 0.9095 0.4340 0.1658 0.053 Uiso 1 1 calc R U .
H22B H 1.0071 0.4595 0.2571 0.053 Uiso 1 1 calc R U .
N1 N 1.1077(4) 0.33217(16) 0.7301(6) 0.0232(13) Uani 1 1 d . . .
N2 N 1.1414(4) 0.36196(19) 0.8213(5) 0.0249(13) Uani 1 1 d . . .
N3 N 1.0601(5) 0.38815(16) 0.8189(5) 0.0213(13) Uani 1 1 d . . .
N4 N 0.7177(4) 0.42730(15) 0.6787(6) 0.0264(13) Uani 1 1 d . . .
N5 N 0.7501(4) 0.43595(15) 0.5552(5) 0.0274(14) Uani 1 1 d . . .
N6 N 0.8441(4) 0.41797(15) 0.5626(6) 0.0216(13) Uani 1 1 d . . .
C31 C 0.3968(5) 0.33010(19) 0.8863(7) 0.0293(17) Uani 1 1 d . . .
H31 H 0.3434 0.3461 0.8264 0.035 Uiso 1 1 calc R U .
C32 C 0.3784(5) 0.31465(19) 1.0164(8) 0.0344(18) Uani 1 1 d . . .
H32 H 0.3140 0.3209 1.0460 0.041 Uiso 1 1 calc R U .
C33 C 0.4525(6) 0.29015(19) 1.1042(7) 0.0321(18) Uani 1 1 d . . .
H33 H 0.4395 0.2789 1.1928 0.039 Uiso 1 1 calc R U .
C34 C 0.5452(5) 0.28268(19) 1.0595(7) 0.0357(18) Uani 1 1 d . . .
H34 H 0.5977 0.2661 1.1190 0.043 Uiso 1 1 calc R U .
C35 C 0.5650(5) 0.29857(19) 0.9296(8) 0.0324(18) Uani 1 1 d . . .
H35 H 0.6303 0.2926 0.9018 0.039 Uiso 1 1 calc R U .
C36 C 0.4910(5) 0.32292(18) 0.8400(7) 0.0214(16) Uani 1 1 d . . .
C37 C 0.5112(5) 0.33718(19) 0.6990(7) 0.0224(17) Uani 1 1 d . . .
C38 C 0.4516(5) 0.36238(18) 0.5956(7) 0.0174(15) Uani 1 1 d . . .
C39 C 0.3538(5) 0.3857(2) 0.5889(7) 0.0186(16) Uani 1 1 d . . .
C40 C 0.2539(6) 0.3809(2) 0.5060(6) 0.0200(16) Uani 1 1 d . . .
C41 C 0.2162(5) 0.3483(2) 0.4007(7) 0.0234(16) Uani 1 1 d . . .
C42 C 0.2596(4) 0.3089(2) 0.4177(6) 0.0281(17) Uani 1 1 d . . .
H42 H 0.3119 0.3028 0.5024 0.034 Uiso 1 1 calc R U .
C43 C 0.2285(5) 0.2786(2) 0.3146(8) 0.0341(18) Uani 1 1 d . . .
H43 H 0.2586 0.2519 0.3282 0.041 Uiso 1 1 calc R U .
C44 C 0.1527(6) 0.2878(3) 0.1909(8) 0.044(2) Uani 1 1 d . . .
H44 H 0.1310 0.2674 0.1180 0.053 Uiso 1 1 calc R U .
C45 C 0.1089(5) 0.3265(3) 0.1742(8) 0.0407(19) Uani 1 1 d . . .
H45 H 0.0562 0.3325 0.0899 0.049 Uiso 1 1 calc R U .
C46 C 0.1397(5) 0.3567(2) 0.2767(8) 0.0335(18) Uani 1 1 d . . .
H46 H 0.1087 0.3833 0.2627 0.040 Uiso 1 1 calc R U .
C47 C 0.4718(4) 0.38284(18) 0.3384(6) 0.0238(16) Uani 1 1 d . . .
H47A H 0.3974 0.3757 0.2953 0.029 Uiso 1 1 calc R U .
H47B H 0.5167 0.3718 0.2729 0.029 Uiso 1 1 calc R U .
C48 C 0.4829(4) 0.42900(17) 0.3455(6) 0.0257(17) Uani 1 1 d . . .
H48A H 0.5574 0.4363 0.3872 0.031 Uiso 1 1 calc R U .
H48B H 0.4382 0.4402 0.4108 0.031 Uiso 1 1 calc R U .
C49 C 0.4498(4) 0.44832(18) 0.1932(6) 0.0267(16) Uani 1 1 d . . .
H49A H 0.4961 0.4374 0.1295 0.032 Uiso 1 1 calc R U .
H49B H 0.3764 0.4398 0.1506 0.032 Uiso 1 1 calc R U .
C50 C 0.4343(5) 0.44168(17) 0.7624(6) 0.0294(17) Uani 1 1 d . . .
H50A H 0.5027 0.4297 0.7505 0.035 Uiso 1 1 calc R U .
H50B H 0.4268 0.4366 0.8644 0.035 Uiso 1 1 calc R U .
C51 C 0.4371(5) 0.48751(17) 0.7376(6) 0.0305(17) Uani 1 1 d . . .
H51A H 0.3815 0.5010 0.7802 0.037 Uiso 1 1 calc R U .
H51B H 0.4222 0.4932 0.6311 0.037 Uiso 1 1 calc R U .
C52 C 0.5447(4) 0.50523(17) 0.8073(6) 0.0282(17) Uani 1 1 d . . .
H52A H 0.5638 0.4955 0.9098 0.034 Uiso 1 1 calc R U .
H52B H 0.5982 0.4943 0.7547 0.034 Uiso 1 1 calc R U .
N31 N 0.5954(4) 0.32435(14) 0.6437(6) 0.0249(13) Uani 1 1 d . . .
N32 N 0.5893(4) 0.33949(16) 0.5110(6) 0.0285(14) Uani 1 1 d . . .
N33 N 0.5019(4) 0.36319(14) 0.4815(5) 0.0199(13) Uani 1 1 d . . .
N34 N 0.1941(4) 0.41271(19) 0.5356(6) 0.0254(13) Uani 1 1 d . . .
N35 N 0.2513(5) 0.43715(15) 0.6330(6) 0.0281(14) Uani 1 1 d . . .
N36 N 0.3490(4) 0.42079(18) 0.6636(5) 0.0245(13) Uani 1 1 d . . .
O1 O 0.209(2) 0.4728(9) 0.281(3) 0.136(10) Uiso 0.237 1 d . . P

loop_
_atom_site_aniso_label
_atom_site_aniso_U_11
_atom_site_aniso_U_22
_atom_site_aniso_U_33
_atom_site_aniso_U_23
_atom_site_aniso_U_13
_atom_site_aniso_U_12
C1 0.036(5) 0.019(4) 0.020(4) -0.003(4) 0.013(4) 0.006(4)
C2 0.022(4) 0.023(4) 0.028(4) 0.002(4) 0.013(4) 0.004(4)
C3 0.035(5) 0.021(4) 0.029(4) 0.005(4) 0.010(4) 0.001(4)
C4 0.035(5) 0.029(5) 0.025(4) 0.000(4) 0.015(4) 0.012(4)
C5 0.023(4) 0.021(4) 0.031(4) 0.010(4) 0.007(4) -0.004(4)
C6 0.022(5) 0.021(4) 0.024(4) 0.012(4) 0.018(4) 0.015(4)
C7 0.029(5) 0.017(5) 0.010(4) -0.003(4) 0.005(4) -0.004(4)
C8 0.025(5) 0.017(5) 0.015(4) -0.003(4) 0.006(4) -0.003(4)
C9 0.023(5) 0.017(4) 0.019(4) 0.006(4) 0.006(4) 0.000(4)
C10 0.029(5) 0.013(4) 0.019(4) 0.003(4) 0.002(4) 0.001(4)
C11 0.025(4) 0.015(4) 0.026(5) 0.001(4) 0.003(4) 0.001(3)
C12 0.026(4) 0.035(5) 0.021(4) -0.009(4) 0.009(3) 0.000(4)
C13 0.038(5) 0.031(5) 0.028(5) 0.001(4) 0.004(4) 0.004(4)
C14 0.035(5) 0.044(6) 0.028(4) 0.003(5) 0.006(4) -0.010(4)
C15 0.042(5) 0.040(5) 0.040(5) 0.005(4) 0.021(4) 0.010(4)
C16 0.026(4) 0.039(5) 0.034(5) 0.006(5) 0.012(4) 0.010(4)
C17 0.026(4) 0.034(5) 0.029(4) -0.009(4) 0.002(3) -0.002(3)
C18 0.062(5) 0.029(5) 0.050(5) -0.009(4) 0.039(4) -0.020(4)
C19 0.035(4) 0.063(6) 0.048(5) -0.012(5) 0.022(4) -0.008(4)
C20 0.028(4) 0.037(5) 0.022(4) -0.001(4) 0.008(4) 0.014(3)
C21 0.040(4) 0.033(5) 0.035(4) 0.010(4) 0.023(4) 0.018(3)
C22 0.068(5) 0.024(4) 0.046(5) 0.019(4) 0.025(4) 0.019(4)
N1 0.020(4) 0.026(4) 0.025(3) 0.006(3) 0.008(3) 0.005(3)
N2 0.023(4) 0.026(4) 0.026(3) -0.006(3) 0.004(3) 0.000(4)
N3 0.032(4) 0.017(4) 0.019(3) 0.001(3) 0.013(3) 0.000(4)
N4 0.032(4) 0.022(3) 0.026(3) 0.006(3) 0.007(3) 0.003(3)
N5 0.027(4) 0.033(4) 0.023(4) 0.004(3) 0.009(3) 0.010(3)
N6 0.025(4) 0.021(3) 0.020(4) -0.001(3) 0.008(3) 0.005(3)
C31 0.026(5) 0.034(4) 0.027(5) 0.006(4) 0.004(4) 0.008(4)
C32 0.038(5) 0.038(5) 0.030(5) 0.006(4) 0.014(4) 0.012(4)
C33 0.043(5) 0.032(5) 0.022(4) 0.003(4) 0.008(4) -0.004(4)
C34 0.039(5) 0.035(5) 0.032(5) 0.009(4) 0.005(4) 0.003(4)
C35 0.029(5) 0.031(4) 0.037(5) 0.008(4) 0.006(4) 0.004(4)
C36 0.025(5) 0.017(4) 0.022(4) -0.002(4) 0.003(4) 0.000(3)
C37 0.023(5) 0.017(4) 0.026(5) -0.005(4) 0.001(4) 0.004(3)
C38 0.022(5) 0.016(4) 0.021(4) -0.008(4) 0.019(4) -0.004(4)
C39 0.026(6) 0.017(5) 0.016(4) 0.000(4) 0.013(4) -0.002(4)
C40 0.029(5) 0.015(5) 0.017(4) 0.001(4) 0.009(4) -0.008(4)
C41 0.021(4) 0.030(5) 0.021(4) 0.008(4) 0.007(4) 0.003(4)
C42 0.028(4) 0.035(5) 0.022(4) -0.008(4) 0.008(3) -0.007(4)
C43 0.031(5) 0.031(5) 0.048(5) -0.012(5) 0.025(4) -0.009(4)
C44 0.037(5) 0.070(7) 0.028(5) -0.023(5) 0.014(4) -0.024(5)
C45 0.027(5) 0.062(6) 0.033(5) 0.008(5) 0.006(4) -0.005(5)
C46 0.033(5) 0.041(5) 0.028(4) 0.005(5) 0.010(4) -0.010(4)
C47 0.024(4) 0.034(5) 0.015(4) 0.003(4) 0.006(3) 0.005(3)
C48 0.028(4) 0.017(4) 0.033(4) -0.003(4) 0.008(3) -0.002(3)
C49 0.024(4) 0.035(5) 0.020(4) 0.005(4) 0.002(3) 0.000(3)
C50 0.039(5) 0.023(5) 0.024(4) -0.005(4) 0.002(4) 0.002(4)
C51 0.034(5) 0.026(5) 0.031(4) -0.002(4) 0.004(3) -0.001(3)
C52 0.033(4) 0.019(4) 0.032(4) 0.003(3) 0.005(4) 0.002(3)
N31 0.020(4) 0.024(3) 0.032(4) -0.004(3) 0.010(3) 0.004(3)
N32 0.033(4) 0.026(3) 0.029(4) 0.002(3) 0.011(3) 0.003(3)
N33 0.016(3) 0.016(3) 0.029(4) -0.003(3) 0.006(3) 0.009(3)
N34 0.023(4) 0.020(4) 0.035(4) 0.004(3) 0.010(3) 0.004(4)
N35 0.030(4) 0.021(3) 0.037(4) -0.003(3) 0.015(3) 0.009(3)
N36 0.027(4) 0.023(4) 0.026(3) -0.005(3) 0.013(3) 0.002(3)

loop_
_atom_type_symbol
_atom_type_description
_atom_type_scat_dispersion_real
_atom_type_scat_dispersion_imag
_atom_type_scat_source
C C 0.0033 0.0016 'International Tables Vol C Tables 4.2.6.8 and 6.1.1.4'
H H 0.0000 0.0000 'International Tables Vol C Tables 4.2.6.8 and 6.1.1.4'
N N 0.0061 0.0033 'International Tables Vol C Tables 4.2.6.8 and 6.1.1.4'
O O 0.0106 0.0060 'International Tables Vol C Tables 4.2.6.8 and 6.1.1.4'

loop_
_geom_angle_atom_site_label_1
_geom_angle_atom_site_label_2
_geom_angle_atom_site_label_3
_geom_angle
_geom_angle_site_symmetry_1
_geom_angle_site_symmetry_3
C2 C1 C6 120.4(6) . .
C2 C1 H1 119.8 . .
C6 C1 H1 119.8 . .
C3 C2 C1 120.5(6) . .
C3 C2 H2 119.7 . .
C1 C2 H2 119.7 . .
C2 C3 C4 120.5(6) . .
C2 C3 H3 119.8 . .
C4 C3 H3 119.8 . .
C5 C4 C3 118.6(6) . .
C5 C4 H4 120.7 . .
C3 C4 H4 120.7 . .
C4 C5 C6 122.1(6) . .
C4 C5 H5 119.0 . .
C6 C5 H5 119.0 . .
C5 C6 C1 117.9(6) . .
C5 C6 C7 121.1(6) . .
C1 C6 C7 121.0(7) . .
N1 C7 C8 108.5(5) . .
N1 C7 C6 122.5(7) . .
C8 C7 C6 129.0(7) . .
N3 C8 C7 104.8(5) . .
N3 C8 C9 122.9(6) . .
C7 C8 C9 132.2(7) . .
N6 C9 C10 105.1(5) . .
N6 C9 C8 120.6(6) . .
C10 C9 C8 134.3(6) . .
N4 C10 C9 108.4(5) . .
N4 C10 C11 120.9(6) . .
C9 C10 C11 130.8(6) . .
C12 C11 C16 117.8(6) . .
C12 C11 C10 120.3(6) . .
C16 C11 C10 121.9(6) . .
C11 C12 C13 120.6(6) . .
C11 C12 H12 119.7 . .
C13 C12 H12 119.7 . .
C14 C13 C12 120.5(6) . .
C14 C13 H13 119.8 . .
C12 C13 H13 119.8 . .
C15 C14 C13 119.6(6) . .
C15 C14 H14 120.2 . .
C13 C14 H14 120.2 . .
C14 C15 C16 120.0(6) . .
C14 C15 H15 120.0 . .
C16 C15 H15 120.0 . .
C15 C16 C11 121.5(6) . .
C15 C16 H16 119.3 . .
C11 C16 H16 119.3 . .
N3 C17 C18 111.9(4) . .
N3 C17 H17A 109.2 . .
C18 C17 H17A 109.2 . .
N3 C17 H17B 109.2 . .
C18 C17 H17B 109.2 . .
H17A C17 H17B 107.9 . .
C19 C18 C17 113.7(5) . .
C19 C18 H18A 108.8 . .
C17 C18 H18A 108.8 . .
C19 C18 H18B 108.8 . .
C17 C18 H18B 108.8 . .
H18A C18 H18B 107.7 . .
C18 C19 C22 110.3(5) . 3_766
C18 C19 H19A 109.6 . .
C22 C19 H19A 109.6 3_766 .
C18 C19 H19B 109.6 . .
C22 C19 H19B 109.6 3_766 .
H19A C19 H19B 108.1 . .
N6 C20 C21 112.1(5) . .
N6 C20 H20A 109.2 . .
C21 C20 H20A 109.2 . .
N6 C20 H20B 109.2 . .
C21 C20 H20B 109.2 . .
H20A C20 H20B 107.9 . .
C20 C21 C22 109.8(5) . .
C20 C21 H21A 109.7 . .
C22 C21 H21A 109.7 . .
C20 C21 H21B 109.7 . .
C22 C21 H21B 109.7 . .
H21A C21 H21B 108.2 . .
C21 C22 C19 112.0(5) . 3_766
C21 C22 H22A 109.2 . .
C19 C22 H22A 109.2 3_766 .
C21 C22 H22B 109.2 . .
C19 C22 H22B 109.2 3_766 .
H22A C22 H22B 107.9 . .
N2 N1 C7 108.9(5) . .
N1 N2 N3 107.6(5) . .
N2 N3 C8 110.2(5) . .
N2 N3 C17 119.2(6) . .
C8 N3 C17 130.5(6) . .
N5 N4 C10 108.2(5) . .
N4 N5 N6 107.7(4) . .
N5 N6 C9 110.6(5) . .
N5 N6 C20 121.5(5) . .
C9 N6 C20 127.9(5) . .
C32 C31 C36 122.0(6) . .
C32 C31 H31 119.0 . .
C36 C31 H31 119.0 . .
C31 C32 C33 120.8(6) . .
C31 C32 H32 119.6 . .
C33 C32 H32 119.6 . .
C34 C33 C32 117.8(6) . .
C34 C33 H33 121.1 . .
C32 C33 H33 121.1 . .
C33 C34 C35 121.8(6) . .
C33 C34 H34 119.1 . .
C35 C34 H34 119.1 . .
C36 C35 C34 121.0(6) . .
C36 C35 H35 119.5 . .
C34 C35 H35 119.5 . .
C35 C36 C31 116.6(6) . .
C35 C36 C37 119.8(6) . .
C31 C36 C37 123.4(6) . .
N31 C37 C38 107.0(5) . .
N31 C37 C36 123.0(6) . .
C38 C37 C36 129.9(7) . .
N33 C38 C37 105.9(5) . .
N33 C38 C39 120.1(6) . .
C37 C38 C39 133.9(6) . .
N36 C39 C40 104.6(5) . .
N36 C39 C38 123.2(6) . .
C40 C39 C38 132.0(7) . .
N34 C40 C39 107.9(5) . .
N34 C40 C41 124.5(7) . .
C39 C40 C41 127.5(7) . .
C46 C41 C42 118.5(6) . .
C46 C41 C40 120.2(7) . .
C42 C41 C40 121.3(6) . .
C43 C42 C41 121.6(6) . .
C43 C42 H42 119.2 . .
C41 C42 H42 119.2 . .
C42 C43 C44 119.0(6) . .
C42 C43 H43 120.5 . .
C44 C43 H43 120.5 . .
C45 C44 C43 119.6(6) . .
C45 C44 H44 120.2 . .
C43 C44 H44 120.2 . .
C46 C45 C44 121.4(6) . .
C46 C45 H45 119.3 . .
C44 C45 H45 119.3 . .
C45 C46 C41 119.9(6) . .
C45 C46 H46 120.1 . .
C41 C46 H46 120.1 . .
N33 C47 C48 113.0(5) . .
N33 C47 H47A 109.0 . .
C48 C47 H47A 109.0 . .
N33 C47 H47B 109.0 . .
C48 C47 H47B 109.0 . .
H47A C47 H47B 107.8 . .
C47 C48 C49 111.2(5) . .
C47 C48 H48A 109.4 . .
C49 C48 H48A 109.4 . .
C47 C48 H48B 109.4 . .
C49 C48 H48B 109.4 . .
H48A C48 H48B 108.0 . .
C52 C49 C48 114.1(5) 3_666 .
C52 C49 H49A 108.7 3_666 .
C48 C49 H49A 108.7 . .
C52 C49 H49B 108.7 3_666 .
C48 C49 H49B 108.7 . .
H49A C49 H49B 107.6 . .
N36 C50 C51 113.8(5) . .
N36 C50 H50A 108.8 . .
C51 C50 H50A 108.8 . .
N36 C50 H50B 108.8 . .
C51 C50 H50B 108.8 . .
H50A C50 H50B 107.7 . .
C50 C51 C52 110.9(5) . .
C50 C51 H51A 109.5 . .
C52 C51 H51A 109.5 . .
C50 C51 H51B 109.5 . .
C52 C51 H51B 109.5 . .
H51A C51 H51B 108.1 . .
C49 C52 C51 114.6(5) 3_666 .
C49 C52 H52A 108.6 3_666 .
C51 C52 H52A 108.6 . .
C49 C52 H52B 108.6 3_666 .
C51 C52 H52B 108.6 . .
H52A C52 H52B 107.6 . .
N32 N31 C37 110.0(4) . .
N31 N32 N33 107.0(4) . .
N32 N33 C38 110.0(5) . .
N32 N33 C47 119.6(5) . .
C38 N33 C47 130.3(5) . .
N35 N34 C40 109.9(5) . .
N34 N35 N36 106.1(5) . .
C39 N36 N35 111.4(5) . .
C39 N36 C50 128.1(6) . .
N35 N36 C50 120.5(6) . .

loop_
_geom_bond_atom_site_label_1
_geom_bond_atom_site_label_2
_geom_bond_distance
_geom_bond_site_symmetry_2
C1 C2 1.384(7) .
C1 C6 1.396(7) .
C1 H1 0.9500 .
C2 C3 1.369(7) .
C2 H2 0.9500 .
C3 C4 1.389(7) .
C3 H3 0.9500 .
C4 C5 1.385(7) .
C4 H4 0.9500 .
C5 C6 1.388(8) .
C5 H5 0.9500 .
C6 C7 1.457(8) .
C7 N1 1.360(7) .
C7 C8 1.363(7) .
C8 N3 1.356(7) .
C8 C9 1.456(8) .
C9 N6 1.359(7) .
C9 C10 1.370(8) .
C10 N4 1.366(6) .
C10 C11 1.473(8) .
C11 C12 1.388(8) .
C11 C16 1.396(8) .
C12 C13 1.389(7) .
C12 H12 0.9500 .
C13 C14 1.382(8) .
C13 H13 0.9500 .
C14 C15 1.372(8) .
C14 H14 0.9500 .
C15 C16 1.381(8) .
C15 H15 0.9500 .
C16 H16 0.9500 .
C17 N3 1.458(7) .
C17 C18 1.555(8) .
C17 H17A 0.9900 .
C17 H17B 0.9900 .
C18 C19 1.476(8) .
C18 H18A 0.9900 .
C18 H18B 0.9900 .
C19 C22 1.550(8) 3_766
C19 H19A 0.9900 .
C19 H19B 0.9900 .
C20 N6 1.472(7) .
C20 C21 1.495(7) .
C20 H20A 0.9900 .
C20 H20B 0.9900 .
C21 C22 1.540(8) .
C21 H21A 0.9900 .
C21 H21B 0.9900 .
C22 C19 1.550(8) 3_766
C22 H22A 0.9900 .
C22 H22B 0.9900 .
N1 N2 1.305(6) .
N2 N3 1.348(6) .
N4 N5 1.333(6) .
N5 N6 1.335(6) .
C31 C32 1.378(8) .
C31 C36 1.390(8) .
C31 H31 0.9500 .
C32 C33 1.379(7) .
C32 H32 0.9500 .
C33 C34 1.366(8) .
C33 H33 0.9500 .
C34 C35 1.388(8) .
C34 H34 0.9500 .
C35 C36 1.383(7) .
C35 H35 0.9500 .
C36 C37 1.467(8) .
C37 N31 1.359(7) .
C37 C38 1.375(7) .
C38 N33 1.354(7) .
C38 C39 1.463(8) .
C39 N36 1.344(7) .
C39 C40 1.371(7) .
C40 N34 1.351(7) .
C40 C41 1.461(8) .
C41 C46 1.387(7) .
C41 C42 1.394(8) .
C42 C43 1.378(8) .
C42 H42 0.9500 .
C43 C44 1.385(8) .
C43 H43 0.9500 .
C44 C45 1.377(9) .
C44 H44 0.9500 .
C45 C46 1.371(8) .
C45 H45 0.9500 .
C46 H46 0.9500 .
C47 N33 1.460(7) .
C47 C48 1.508(7) .
C47 H47A 0.9900 .
C47 H47B 0.9900 .
C48 C49 1.533(7) .
C48 H48A 0.9900 .
C48 H48B 0.9900 .
C49 C52 1.512(7) 3_666
C49 H49A 0.9900 .
C49 H49B 0.9900 .
C50 N36 1.453(7) .
C50 C51 1.510(7) .
C50 H50A 0.9900 .
C50 H50B 0.9900 .
C51 C52 1.521(7) .
C51 H51A 0.9900 .
C51 H51B 0.9900 .
C52 C49 1.512(7) 3_666
C52 H52A 0.9900 .
C52 H52B 0.9900 .
N31 N32 1.320(6) .
N32 N33 1.347(6) .
N34 N35 1.315(6) .
N35 N36 1.345(6) .

loop_
_geom_torsion_atom_site_label_1
_geom_torsion_atom_site_label_2
_geom_torsion_atom_site_label_3
_geom_torsion_atom_site_label_4
_geom_torsion
_geom_torsion_site_symmetry_4
C6 C1 C2 C3 1.9(8) .
C1 C2 C3 C4 -2.3(8) .
C2 C3 C4 C5 1.2(8) .
C3 C4 C5 C6 0.2(8) .
C4 C5 C6 C1 -0.6(8) .
C4 C5 C6 C7 177.0(5) .
C2 C1 C6 C5 -0.5(8) .
C2 C1 C6 C7 -178.1(5) .
C5 C6 C7 N1 -28.4(8) .
C1 C6 C7 N1 149.1(5) .
C5 C6 C7 C8 151.9(6) .
C1 C6 C7 C8 -30.6(8) .
N1 C7 C8 N3 -0.5(6) .
C6 C7 C8 N3 179.2(5) .
N1 C7 C8 C9 176.8(6) .
C6 C7 C8 C9 -3.4(10) .
N3 C8 C9 N6 106.0(6) .
C7 C8 C9 N6 -71.0(8) .
N3 C8 C9 C10 -77.4(9) .
C7 C8 C9 C10 105.6(9) .
N6 C9 C10 N4 -1.4(6) .
C8 C9 C10 N4 -178.4(6) .
N6 C9 C10 C11 179.4(5) .
C8 C9 C10 C11 2.5(12) .
N4 C10 C11 C12 154.5(5) .
C9 C10 C11 C12 -26.4(9) .
N4 C10 C11 C16 -22.8(8) .
C9 C10 C11 C16 156.2(6) .
C16 C11 C12 C13 -1.3(8) .
C10 C11 C12 C13 -178.8(5) .
C11 C12 C13 C14 1.9(9) .
C12 C13 C14 C15 -2.3(9) .
C13 C14 C15 C16 2.2(9) .
C14 C15 C16 C11 -1.7(9) .
C12 C11 C16 C15 1.3(8) .
C10 C11 C16 C15 178.7(5) .
N3 C17 C18 C19 -162.5(5) .
C17 C18 C19 C22 -175.7(5) 3_766
N6 C20 C21 C22 -174.7(5) .
C20 C21 C22 C19 174.7(5) 3_766
C8 C7 N1 N2 0.3(6) .
C6 C7 N1 N2 -179.5(5) .
C7 N1 N2 N3 0.1(5) .
N1 N2 N3 C8 -0.4(6) .
N1 N2 N3 C17 -176.0(4) .
C7 C8 N3 N2 0.6(6) .
C9 C8 N3 N2 -177.1(5) .
C7 C8 N3 C17 175.5(5) .
C9 C8 N3 C17 -2.2(9) .
C18 C17 N3 N2 118.6(5) .
C18 C17 N3 C8 -55.9(8) .
C9 C10 N4 N5 1.2(6) .
C11 C10 N4 N5 -179.5(5) .
C10 N4 N5 N6 -0.5(6) .
N4 N5 N6 C9 -0.4(6) .
N4 N5 N6 C20 179.0(5) .
C10 C9 N6 N5 1.1(6) .
C8 C9 N6 N5 178.6(5) .
C10 C9 N6 C20 -178.2(5) .
C8 C9 N6 C20 -0.8(9) .
C21 C20 N6 N5 28.5(7) .
C21 C20 N6 C9 -152.2(5) .
C36 C31 C32 C33 -2.1(9) .
C31 C32 C33 C34 1.6(9) .
C32 C33 C34 C35 -0.7(9) .
C33 C34 C35 C36 0.3(9) .
C34 C35 C36 C31 -0.6(9) .
C34 C35 C36 C37 -176.2(5) .
C32 C31 C36 C35 1.5(9) .
C32 C31 C36 C37 176.9(5) .
C35 C36 C37 N31 6.7(9) .
C31 C36 C37 N31 -168.6(5) .
C35 C36 C37 C38 -177.6(6) .
C31 C36 C37 C38 7.1(10) .
N31 C37 C38 N33 0.8(6) .
C36 C37 C38 N33 -175.4(5) .
N31 C37 C38 C39 -179.4(6) .
C36 C37 C38 C39 4.4(11) .
N33 C38 C39 N36 -105.7(6) .
C37 C38 C39 N36 74.5(9) .
N33 C38 C39 C40 68.8(8) .
C37 C38 C39 C40 -111.0(8) .
N36 C39 C40 N34 -0.7(6) .
C38 C39 C40 N34 -175.9(6) .
N36 C39 C40 C41 178.0(5) .
C38 C39 C40 C41 2.8(10) .
N34 C40 C41 C46 32.1(8) .
C39 C40 C41 C46 -146.4(6) .
N34 C40 C41 C42 -151.3(6) .
C39 C40 C41 C42 30.2(9) .
C46 C41 C42 C43 0.2(9) .
C40 C41 C42 C43 -176.4(5) .
C41 C42 C43 C44 0.3(9) .
C42 C43 C44 C45 -0.9(9) .
C43 C44 C45 C46 0.9(10) .
C44 C45 C46 C41 -0.3(9) .
C42 C41 C46 C45 -0.3(9) .
C40 C41 C46 C45 176.4(5) .
N33 C47 C48 C49 -179.6(5) .
C47 C48 C49 C52 178.0(5) 3_666
N36 C50 C51 C52 -161.9(5) .
C50 C51 C52 C49 -171.8(5) 3_666
C38 C37 N31 N32 -1.5(6) .
C36 C37 N31 N32 175.1(5) .
C37 N31 N32 N33 1.6(6) .
N31 N32 N33 C38 -1.1(6) .
N31 N32 N33 C47 -177.4(4) .
C37 C38 N33 N32 0.2(6) .
C39 C38 N33 N32 -179.7(5) .
C37 C38 N33 C47 176.0(5) .
C39 C38 N33 C47 -3.9(9) .
C48 C47 N33 N32 -112.0(6) .
C48 C47 N33 C38 72.5(7) .
C39 C40 N34 N35 -0.1(6) .
C41 C40 N34 N35 -178.8(5) .
C40 N34 N35 N36 0.8(6) .
C40 C39 N36 N35 1.2(6) .
C38 C39 N36 N35 177.0(5) .
C40 C39 N36 C50 -176.4(5) .
C38 C39 N36 C50 -0.6(8) .
N34 N35 N36 C39 -1.3(6) .
N34 N35 N36 C50 176.5(4) .
C51 C50 N36 C39 134.4(6) .
C51 C50 N36 N35 -43.0(7) .
